data_1560766
loop_
_publ_author_name
'Dhbaibi, Kais'
'Abella, Laura'
'Meunier-Della-Gatta, Sylvia'
'Roisnel, Thierry'
'Vanthuyne, Nicolas'
'Jamoussi, Bassem'
'Pieters, Gr\'egory'
'Racine, Beno\^it'
'Quesnel, Etienne'
'Autschbach, Jochen'
'Crassous, Jeanne'
'Favereau, Ludovic'

_publ_section_title
;
 Achieving high circularly polarized luminescence with push--pull
 helicenic systems: from rationalized design to top-emission CP-OLED
 applications
;
_journal_issue 15
_journal_name_full 'Chemical Science'
_journal_page_first 5522
_journal_page_last 5533
_journal_paper_doi 10.1039/D0SC06895K
_journal_volume 12
_journal_year 2021
_chemical_compound_source 'synthesis as described'
_chemical_formula_moiety 'C42 H22 N2 O4'
_chemical_formula_sum 'C42 H22 N2 O4'
_chemical_formula_weight 618.61
_space_group_crystal_system monoclinic
_space_group_IT_number 15
_space_group_name_Hall '-C 2yc'
_space_group_name_H-M_alt 'C 1 2/c 1'
_atom_sites_solution_hydrogens geom
_atom_sites_solution_primary dual
_atom_sites_solution_secondary difmap
_audit_update_record
;
2020-12-04 deposited with the CCDC.	2021-02-19 downloaded from the CCDC.
;
_cell_angle_alpha 90
_cell_angle_beta 97.294(2)
_cell_angle_gamma 90
_cell_formula_units_Z 4
_cell_length_a 18.9074(8)
_cell_length_b 9.4843(5)
_cell_length_c 18.9118(9)
_cell_measurement_reflns_used 8102
_cell_measurement_temperature 150
_cell_measurement_theta_max 27.4701
_cell_measurement_theta_min 2.4064
_cell_measurement_wavelength 0.710730
_cell_volume 3363.9(3)
_computing_cell_refinement 'APEX3 (Bruker, 2015)'
_computing_data_collection 'SAINT (Bruker, 2014)'
_computing_data_reduction 'SAINT (Bruker, 2014)'
_computing_molecular_graphics 'PLATON, A.L.Spek, Acta Cryst. 2009, D65, 148-155'
_computing_publication_material 'CRYSCALC (T. Roisnel, local program, ver. 2020)'
_computing_structure_refinement 'SHELXL-2018_3 (Sheldrick, 2018)'
_computing_structure_solution 'SHELXT (G. Sheldrick, 2015)'
_diffrn_ambient_temperature 150
_diffrn_detector '(CMOS) PHOTON 100'
_diffrn_detector_area_resol_mean 10.4167
_diffrn_measured_fraction_theta_full 0.995
_diffrn_measured_fraction_theta_max 0.995
_diffrn_measurement_device_type 'D8 VENTURE Bruker AXS'
_diffrn_measurement_method 'rotation images'
_diffrn_orient_matrix_UB_11 0.0122477
_diffrn_orient_matrix_UB_12 0.0315777
_diffrn_orient_matrix_UB_13 -0.0474114
_diffrn_orient_matrix_UB_21 0.0334371
_diffrn_orient_matrix_UB_22 -0.0815227
_diffrn_orient_matrix_UB_23 -0.0007536
_diffrn_orient_matrix_UB_31 -0.0396872
_diffrn_orient_matrix_UB_32 -0.0589392
_diffrn_orient_matrix_UB_33 -0.0243591
_diffrn_radiation_monochromator 'multilayer monochromator'
_diffrn_radiation_probe x-ray
_diffrn_radiation_source 'Incoatec microfocus sealed tube'
_diffrn_radiation_type MoK\a
_diffrn_radiation_wavelength 0.71073
_diffrn_reflns_av_R_equivalents 0.0519
_diffrn_reflns_av_unetI/netI 0.0472
_diffrn_reflns_limit_h_max 24
_diffrn_reflns_limit_h_min -24
_diffrn_reflns_limit_k_max 12
_diffrn_reflns_limit_k_min -10
_diffrn_reflns_limit_l_max 24
_diffrn_reflns_limit_l_min -24
_diffrn_reflns_number 14315
_diffrn_reflns_theta_full 25.242
_diffrn_reflns_theta_max 27.483
_diffrn_reflns_theta_min 3.148
_diffrn_source_current 1.0
_diffrn_source_voltage 50.0
_exptl_absorpt_coefficient_mu 0.079
_exptl_absorpt_correction_T_max 0.991
_exptl_absorpt_correction_T_min 0.759
_exptl_absorpt_correction_type multi-scan
_exptl_absorpt_process_details
;
  [Sheldrick, G.M. (2014). SADABS Bruker AXS Inc., Madison, Wisconsin, USA]
;
_exptl_crystal_colour yellow
_exptl_crystal_density_diffrn 1.221
_exptl_crystal_description stick
_exptl_crystal_F_000 1280
_exptl_crystal_size_max 0.600
_exptl_crystal_size_mid 0.200
_exptl_crystal_size_min 0.120
_refine_diff_density_max 0.476
_refine_diff_density_min -0.441
_refine_diff_density_rms 0.067
_refine_ls_extinction_method none
_refine_ls_goodness_of_fit_ref 0.999
_refine_ls_hydrogen_treatment constr
_refine_ls_matrix_type full
_refine_ls_number_parameters 218
_refine_ls_number_reflns 3861
_refine_ls_number_restraints 0
_refine_ls_restrained_S_all 0.999
_refine_ls_R_factor_all 0.0809
_refine_ls_R_factor_gt 0.0630
_refine_ls_shift/su_max 0.000
_refine_ls_shift/su_mean 0.000
_refine_ls_structure_factor_coef Fsqd
_refine_ls_weighting_details 'w=1/[\s^2^(Fo^2^)+(0.0991P)^2^+7.1927P] where P=(Fo^2^+2Fc^2^)/3'
_refine_ls_weighting_scheme calc
_refine_ls_wR_factor_gt 0.1750
_refine_ls_wR_factor_ref 0.1921
_reflns_Friedel_coverage 0.000
_reflns_number_gt 3028
_reflns_number_total 3861
_reflns_threshold_expression >2sigma(I)
_cod_data_source_file d0sc06895k2.cif
_cod_data_source_block KD527_11
_cod_depositor_comments 'Adding full bibliography for 1560765--1560767.cif.'
_cod_original_sg_symbol_H-M 'C 2/c'
_cod_database_code 1560766

loop_
_space_group_symop_operation_xyz
'x, y, z'
'-x, y, -z+1/2'
'x+1/2, y+1/2, z'
'-x+1/2, y+1/2, -z+1/2'
'-x, -y, -z'
'x, -y, z-1/2'
'-x+1/2, -y+1/2, -z'
'x+1/2, -y+1/2, z-1/2'

loop_
_atom_site_label
_atom_site_type_symbol
_atom_site_fract_x
_atom_site_fract_y
_atom_site_fract_z
_atom_site_U_iso_or_equiv
_atom_site_adp_type
_atom_site_occupancy
_atom_site_site_symmetry_order
_atom_site_calc_flag
_atom_site_refinement_flags_posn
_atom_site_refinement_flags_adp
_atom_site_refinement_flags_occupancy
_atom_site_disorder_assembly
_atom_site_disorder_group
O1 O -0.15303(12) -0.5218(3) 0.63979(11) 0.0577(6) Uani 1 1 d . . . . .
O2 O -0.22544(12) -0.3452(3) 0.62086(12) 0.0597(6) Uani 1 1 d . . . . .
N1 N -0.17060(12) -0.4076(3) 0.61289(11) 0.0430(5) Uani 1 1 d . . . . .
C1 C -0.12233(13) -0.3413(3) 0.56701(11) 0.0318(5) Uani 1 1 d . . . . .
C2 C -0.14741(13) -0.2275(3) 0.52520(14) 0.0384(6) Uani 1 1 d . . . . .
H2 H -0.194200 -0.192150 0.526733 0.046 Uiso 1 1 calc R U . . .
C3 C -0.10281(13) -0.1664(3) 0.48105(13) 0.0347(5) Uani 1 1 d . . . . .
H3 H -0.119410 -0.089737 0.451118 0.042 Uiso 1 1 calc R U . . .
C4 C -0.03366(11) -0.2172(2) 0.48049(11) 0.0256(4) Uani 1 1 d . . . . .
C5 C -0.00972(13) -0.3293(2) 0.52557(11) 0.0301(5) Uani 1 1 d . . . . .
H5 H 0.037919 -0.361947 0.526745 0.036 Uiso 1 1 calc R U . . .
C6 C -0.05454(13) -0.3932(3) 0.56837(12) 0.0332(5) Uani 1 1 d . . . . .
H6 H -0.038748 -0.470966 0.597890 0.040 Uiso 1 1 calc R U . . .
C7 C 0.01091(11) -0.1556(2) 0.43318(11) 0.0253(4) Uani 1 1 d . . . . .
C8 C 0.04419(11) -0.1029(2) 0.38962(11) 0.0226(4) Uani 1 1 d . . . . .
C9 C 0.07922(10) -0.0350(2) 0.33593(10) 0.0206(4) Uani 1 1 d . . . . .
C10 C 0.13418(11) -0.1040(2) 0.30448(11) 0.0267(4) Uani 1 1 d . . . . .
H10 H 0.148336 -0.197118 0.318275 0.032 Uiso 1 1 calc R U . . .
C11 C 0.16639(11) -0.0339(3) 0.25394(12) 0.0303(5) Uani 1 1 d . . . . .
H11 H 0.203879 -0.078886 0.233571 0.036 Uiso 1 1 calc R U . . .
C12 C 0.14557(10) 0.1028(2) 0.23132(11) 0.0260(4) Uani 1 1 d . . . . .
C13 C 0.18453(12) 0.1798(3) 0.18367(13) 0.0365(6) Uani 1 1 d . . . . .
H13 H 0.221308 0.134263 0.162427 0.044 Uiso 1 1 calc R U . . .
C14 C 0.16947(13) 0.3153(3) 0.16891(13) 0.0397(6) Uani 1 1 d . . . . .
H14 H 0.198509 0.366405 0.140361 0.048 Uiso 1 1 calc R U . . .
C15 C 0.11100(13) 0.3856(3) 0.19481(12) 0.0323(5) Uani 1 1 d . . . . .
C16 C 0.06434(11) 0.3087(2) 0.23374(10) 0.0237(4) Uani 1 1 d . . . . .
C17 C 0.08726(10) 0.1695(2) 0.25891(10) 0.0204(4) Uani 1 1 d . . . . .
C18 C 0.05714(9) 0.0980(2) 0.31336(10) 0.0180(4) Uani 1 1 d . . . . .
H18 H 0.020531 0.142942 0.335137 0.022 Uiso 1 1 calc R U . . .
C19 C 0.10132(15) 0.5334(3) 0.18424(14) 0.0437(7) Uani 1 1 d . . . . .
H19 H 0.130395 0.583259 0.155275 0.052 Uiso 1 1 calc R U . . .
C20 C 0.05103(16) 0.6029(3) 0.21518(15) 0.0450(7) Uani 1 1 d . . . . .
H20 H 0.049692 0.702949 0.213683 0.054 Uiso 1 1 calc R U . . .
C21 C 0.000000 0.5285(3) 0.250000 0.0348(7) Uani 1 2 d S T P . .
C22 C 0.000000 0.3782(3) 0.250000 0.0254(6) Uani 1 2 d S T P . .

loop_
_atom_site_aniso_label
_atom_site_aniso_U_11
_atom_site_aniso_U_22
_atom_site_aniso_U_33
_atom_site_aniso_U_23
_atom_site_aniso_U_13
_atom_site_aniso_U_12
O1 0.0579(13) 0.0698(15) 0.0428(11) 0.0261(10) -0.0032(9) -0.0234(11)
O2 0.0464(12) 0.0868(17) 0.0496(12) 0.0011(11) 0.0202(9) -0.0138(11)
N1 0.0405(12) 0.0578(15) 0.0297(10) 0.0016(10) 0.0010(9) -0.0206(11)
C1 0.0389(12) 0.0360(12) 0.0205(10) -0.0018(9) 0.0034(9) -0.0144(10)
C2 0.0261(11) 0.0452(14) 0.0436(13) 0.0031(11) 0.0032(10) -0.0055(10)
C3 0.0308(11) 0.0372(13) 0.0354(12) 0.0092(10) 0.0019(9) -0.0023(9)
C4 0.0311(10) 0.0247(10) 0.0210(9) -0.0027(8) 0.0030(8) -0.0046(8)
C5 0.0390(12) 0.0291(11) 0.0228(10) 0.0000(8) 0.0065(9) 0.0016(9)
C6 0.0455(13) 0.0324(12) 0.0213(10) 0.0036(9) 0.0022(9) -0.0025(10)
C7 0.0296(10) 0.0231(10) 0.0226(9) -0.0007(8) 0.0016(8) -0.0004(8)
C8 0.0266(10) 0.0187(9) 0.0216(9) -0.0007(7) -0.0008(7) 0.0019(7)
C9 0.0201(9) 0.0222(10) 0.0189(8) -0.0017(7) -0.0001(7) 0.0000(7)
C10 0.0246(10) 0.0268(11) 0.0282(10) -0.0019(8) 0.0015(8) 0.0078(8)
C11 0.0209(10) 0.0422(13) 0.0280(11) -0.0060(9) 0.0037(8) 0.0082(9)
C12 0.0183(9) 0.0385(12) 0.0214(9) -0.0010(8) 0.0030(7) -0.0032(8)
C13 0.0243(10) 0.0573(16) 0.0297(11) 0.0005(11) 0.0105(9) -0.0066(10)
C14 0.0310(12) 0.0581(16) 0.0308(12) 0.0075(11) 0.0070(9) -0.0199(11)
C15 0.0347(11) 0.0352(12) 0.0252(10) 0.0054(9) -0.0035(9) -0.0151(10)
C16 0.0269(10) 0.0242(10) 0.0189(9) 0.0005(7) -0.0014(7) -0.0078(8)
C17 0.0182(9) 0.0236(10) 0.0185(8) -0.0017(7) -0.0004(7) -0.0040(7)
C18 0.0167(8) 0.0207(9) 0.0163(8) -0.0023(7) 0.0006(7) 0.0001(7)
C19 0.0517(15) 0.0384(14) 0.0372(13) 0.0130(11) -0.0093(11) -0.0244(12)
C20 0.0622(17) 0.0215(11) 0.0439(14) 0.0083(10) -0.0215(13) -0.0137(11)
C21 0.0477(19) 0.0219(15) 0.0296(15) 0.000 -0.0149(14) 0.000
C22 0.0322(15) 0.0206(14) 0.0208(13) 0.000 -0.0067(11) 0.000

loop_
_atom_type_symbol
_atom_type_description
_atom_type_scat_dispersion_real
_atom_type_scat_dispersion_imag
_atom_type_scat_source
C C 0.0033 0.0016 'International Tables Vol C Tables 4.2.6.8 and 6.1.1.4'
H H 0.0000 0.0000 'International Tables Vol C Tables 4.2.6.8 and 6.1.1.4'
N N 0.0061 0.0033 'International Tables Vol C Tables 4.2.6.8 and 6.1.1.4'
O O 0.0106 0.0060 'International Tables Vol C Tables 4.2.6.8 and 6.1.1.4'

loop_
_geom_angle_atom_site_label_1
_geom_angle_atom_site_label_2
_geom_angle_atom_site_label_3
_geom_angle
_geom_angle_site_symmetry_1
_geom_angle_site_symmetry_3
_geom_angle_publ_flag
O2 N1 O1 124.6(2) . . ?
O2 N1 C1 117.6(2) . . ?
O1 N1 C1 117.8(2) . . ?
C6 C1 C2 122.8(2) . . ?
C6 C1 N1 118.8(2) . . ?
C2 C1 N1 118.3(2) . . ?
C1 C2 C3 118.6(2) . . ?
C1 C2 H2 120.7 . . ?
C3 C2 H2 120.7 . . ?
C2 C3 C4 120.2(2) . . ?
C2 C3 H3 119.9 . . ?
C4 C3 H3 119.9 . . ?
C3 C4 C5 119.2(2) . . ?
C3 C4 C7 119.4(2) . . ?
C5 C4 C7 121.4(2) . . ?
C6 C5 C4 120.9(2) . . ?
C6 C5 H5 119.5 . . ?
C4 C5 H5 119.5 . . ?
C1 C6 C5 118.2(2) . . ?
C1 C6 H6 120.9 . . ?
C5 C6 H6 120.9 . . ?
C8 C7 C4 175.2(2) . . ?
C7 C8 C9 175.9(2) . . ?
C18 C9 C10 120.01(18) . . ?
C18 C9 C8 118.75(17) . . ?
C10 C9 C8 121.22(18) . . ?
C11 C10 C9 118.9(2) . . ?
C11 C10 H10 120.6 . . ?
C9 C10 H10 120.6 . . ?
C10 C11 C12 121.89(19) . . ?
C10 C11 H11 119.1 . . ?
C12 C11 H11 119.1 . . ?
C11 C12 C17 119.82(19) . . ?
C11 C12 C13 121.0(2) . . ?
C17 C12 C13 119.1(2) . . ?
C14 C13 C12 120.5(2) . . ?
C14 C13 H13 119.8 . . ?
C12 C13 H13 119.8 . . ?
C13 C14 C15 122.0(2) . . ?
C13 C14 H14 119.0 . . ?
C15 C14 H14 119.0 . . ?
C16 C15 C19 120.0(2) . . ?
C16 C15 C14 119.8(2) . . ?
C19 C15 C14 120.1(2) . . ?
C15 C16 C22 118.0(2) . . ?
C15 C16 C17 117.25(19) . . ?
C22 C16 C17 124.58(18) . . ?
C18 C17 C12 117.12(18) . . ?
C18 C17 C16 123.04(18) . . ?
C12 C17 C16 119.74(18) . . ?
C9 C18 C17 122.06(17) . . ?
C9 C18 H18 119.0 . . ?
C17 C18 H18 119.0 . . ?
C20 C19 C15 120.3(2) . . ?
C20 C19 H19 119.9 . . ?
C15 C19 H19 119.9 . . ?
C19 C20 C21 121.0(2) . . ?
C19 C20 H20 119.5 . . ?
C21 C20 H20 119.5 . . ?
C20 C21 C20 120.5(3) . 2 ?
C20 C21 C22 119.73(16) . . ?
C20 C21 C22 119.73(16) 2 . ?
C21 C22 C16 117.03(13) . . ?
C21 C22 C16 117.04(13) . 2 ?
C16 C22 C16 125.9(3) . 2 ?

loop_
_geom_bond_atom_site_label_1
_geom_bond_atom_site_label_2
_geom_bond_distance
_geom_bond_site_symmetry_2
_geom_bond_publ_flag
O1 N1 1.224(3) . ?
O2 N1 1.220(3) . ?
N1 C1 1.478(3) . ?
C1 C6 1.370(4) . ?
C1 C2 1.385(4) . ?
C2 C3 1.387(3) . ?
C2 H2 0.9500 . ?
C3 C4 1.395(3) . ?
C3 H3 0.9500 . ?
C4 C5 1.402(3) . ?
C4 C7 1.430(3) . ?
C5 C6 1.384(3) . ?
C5 H5 0.9500 . ?
C6 H6 0.9500 . ?
C7 C8 1.207(3) . ?
C8 C9 1.433(3) . ?
C9 C18 1.380(3) . ?
C9 C10 1.421(3) . ?
C10 C11 1.369(3) . ?
C10 H10 0.9500 . ?
C11 C12 1.406(3) . ?
C11 H11 0.9500 . ?
C12 C17 1.426(3) . ?
C12 C13 1.434(3) . ?
C13 C14 1.338(4) . ?
C13 H13 0.9500 . ?
C14 C15 1.430(4) . ?
C14 H14 0.9500 . ?
C15 C16 1.420(3) . ?
C15 C19 1.425(4) . ?
C16 C22 1.451(2) . ?
C16 C17 1.451(3) . ?
C17 C18 1.412(3) . ?
C18 H18 0.9500 . ?
C19 C20 1.350(4) . ?
C19 H19 0.9500 . ?
C20 C21 1.422(3) . ?
C20 H20 0.9500 . ?
C21 C22 1.425(4) . ?

loop_
_geom_torsion_atom_site_label_1
_geom_torsion_atom_site_label_2
_geom_torsion_atom_site_label_3
_geom_torsion_atom_site_label_4
_geom_torsion
_geom_torsion_site_symmetry_1
_geom_torsion_site_symmetry_2
_geom_torsion_site_symmetry_3
_geom_torsion_site_symmetry_4
_geom_torsion_publ_flag
O2 N1 C1 C6 167.0(2) . . . . ?
O1 N1 C1 C6 -13.5(3) . . . . ?
O2 N1 C1 C2 -12.1(3) . . . . ?
O1 N1 C1 C2 167.4(2) . . . . ?
C6 C1 C2 C3 2.1(4) . . . . ?
N1 C1 C2 C3 -178.8(2) . . . . ?
C1 C2 C3 C4 -1.5(4) . . . . ?
C2 C3 C4 C5 -0.7(3) . . . . ?
C2 C3 C4 C7 178.2(2) . . . . ?
C3 C4 C5 C6 2.4(3) . . . . ?
C7 C4 C5 C6 -176.5(2) . . . . ?
C2 C1 C6 C5 -0.5(4) . . . . ?
N1 C1 C6 C5 -179.5(2) . . . . ?
C4 C5 C6 C1 -1.8(3) . . . . ?
C18 C9 C10 C11 2.6(3) . . . . ?
C8 C9 C10 C11 -179.34(19) . . . . ?
C9 C10 C11 C12 -1.4(3) . . . . ?
C10 C11 C12 C17 -2.8(3) . . . . ?
C10 C11 C12 C13 173.7(2) . . . . ?
C11 C12 C13 C14 -172.3(2) . . . . ?
C17 C12 C13 C14 4.3(3) . . . . ?
C12 C13 C14 C15 -5.2(4) . . . . ?
C13 C14 C15 C16 -4.0(4) . . . . ?
C13 C14 C15 C19 173.4(2) . . . . ?
C19 C15 C16 C22 11.5(3) . . . . ?
C14 C15 C16 C22 -171.13(18) . . . . ?
C19 C15 C16 C17 -164.0(2) . . . . ?
C14 C15 C16 C17 13.3(3) . . . . ?
C11 C12 C17 C18 5.7(3) . . . . ?
C13 C12 C17 C18 -171.00(19) . . . . ?
C11 C12 C17 C16 -177.95(18) . . . . ?
C13 C12 C17 C16 5.4(3) . . . . ?
C15 C16 C17 C18 162.22(18) . . . . ?
C22 C16 C17 C18 -13.0(3) . . . . ?
C15 C16 C17 C12 -14.0(3) . . . . ?
C22 C16 C17 C12 170.80(17) . . . . ?
C10 C9 C18 C17 0.4(3) . . . . ?
C8 C9 C18 C17 -177.68(17) . . . . ?
C12 C17 C18 C9 -4.5(3) . . . . ?
C16 C17 C18 C9 179.25(17) . . . . ?
C16 C15 C19 C20 4.6(3) . . . . ?
C14 C15 C19 C20 -172.8(2) . . . . ?
C15 C19 C20 C21 -9.3(3) . . . . ?
C19 C20 C21 C20 177.5(3) . . . 2 ?
C19 C20 C21 C22 -2.4(3) . . . . ?
C20 C21 C22 C16 18.26(14) . . . . ?
C20 C21 C22 C16 -161.73(14) 2 . . . ?
C20 C21 C22 C16 -161.74(14) . . . 2 ?
C20 C21 C22 C16 18.27(14) 2 . . 2 ?
C15 C16 C22 C21 -22.47(19) . . . . ?
C17 C16 C22 C21 152.74(14) . . . . ?
C15 C16 C22 C16 157.53(19) . . . 2 ?
C17 C16 C22 C16 -27.26(14) . . . 2 ?
